data_4102968
loop_
_publ_author_name
'Ho Yong Lee'
'Xinli Song'
'Hyunsoo Park'
'Mu-Hyun Baik'
'Dongwhan Lee'

_publ_section_title
;
 Torsionally Responsive C3-Symmetric Azo Dyes: Azo-Hydrazone Tautomerism,
 Conformational Switching, and Application for Chemical Sensing
;
_journal_name_full 'Journal of the American Chemical Society'
_journal_page_first 12133
_journal_page_last 12144
_journal_paper_doi 10.1021/ja105121z
_journal_volume 132
_journal_year 2010
_chemical_formula_moiety 'C66 H78 N6 O9, C2 H3 N'
_chemical_formula_sum 'C68 H81 N7 O9'
_chemical_formula_weight 1140.40
_space_group_IT_number 2
_symmetry_cell_setting triclinic
_symmetry_Int_Tables_number 2
_symmetry_space_group_name_Hall '-P 1'
_symmetry_space_group_name_H-M 'P -1'
_atom_sites_solution_hydrogens geom
_atom_sites_solution_primary direct
_atom_sites_solution_secondary difmap
_audit_creation_method SHELXL-97
_cell_angle_alpha 100.6650(10)
_cell_angle_beta 105.0540(10)
_cell_angle_gamma 111.7840(10)
_cell_formula_units_Z 2
_cell_length_a 14.8322(5)
_cell_length_b 15.7438(6)
_cell_length_c 16.0370(10)
_cell_measurement_reflns_used 2509
_cell_measurement_temperature 120(2)
_cell_measurement_theta_max 15.99
_cell_measurement_theta_min 0.81
_cell_volume 3188.4(3)
_computing_cell_refinement 'Bruker APEX II'
_computing_data_collection 'Bruker APEX II'
_computing_data_reduction 'Bruker APEX II'
_computing_molecular_graphics 'Diamond 3.2'
_computing_publication_material WinGX
_computing_structure_refinement 'SHELXL-97 (Sheldrick, 2008)'
_computing_structure_solution 'SHELXS-97 (Sheldrick, 2008)'
_diffrn_ambient_temperature 120(2)
_diffrn_detector_area_resol_mean 83.33
_diffrn_measured_fraction_theta_full 0.976
_diffrn_measured_fraction_theta_max 0.976
_diffrn_measurement_method 'phi scans'
_diffrn_radiation_monochromator 'diamond 111'
_diffrn_radiation_probe x-ray
_diffrn_radiation_type synchrotron
_diffrn_radiation_wavelength 0.41328
_diffrn_reflns_av_R_equivalents 0.0629
_diffrn_reflns_av_sigmaI/netI 0.0525
_diffrn_reflns_limit_h_max 19
_diffrn_reflns_limit_h_min -19
_diffrn_reflns_limit_k_max 20
_diffrn_reflns_limit_k_min -20
_diffrn_reflns_limit_l_max 21
_diffrn_reflns_limit_l_min -21
_diffrn_reflns_number 81234
_diffrn_reflns_theta_full 15.99
_diffrn_reflns_theta_max 15.99
_diffrn_reflns_theta_min 0.81
_diffrn_source synchrotron
_diffrn_source_type 'APS 15-ID'
_exptl_absorpt_coefficient_mu 0.050
_exptl_absorpt_correction_T_max 0.9985
_exptl_absorpt_correction_T_min 0.9950
_exptl_absorpt_correction_type multi-scan
_exptl_absorpt_process_details 'SADABS (R. Blessing, 1995)'
_exptl_crystal_colour red
_exptl_crystal_density_diffrn 1.188
_exptl_crystal_density_method 'not measured'
_exptl_crystal_description plate
_exptl_crystal_F_000 1220
_exptl_crystal_size_max 0.10
_exptl_crystal_size_mid 0.03
_exptl_crystal_size_min 0.03
_refine_diff_density_max 0.755
_refine_diff_density_min -0.591
_refine_diff_density_rms 0.080
_refine_ls_goodness_of_fit_ref 1.069
_refine_ls_hydrogen_treatment constr
_refine_ls_matrix_type full
_refine_ls_number_parameters 779
_refine_ls_number_reflns 15449
_refine_ls_number_restraints 0
_refine_ls_restrained_S_all 1.069
_refine_ls_R_factor_all 0.1084
_refine_ls_R_factor_gt 0.0697
_refine_ls_shift/su_max 0.000
_refine_ls_shift/su_mean 0.000
_refine_ls_structure_factor_coef Fsqd
_refine_ls_weighting_details 'calc w=1/[\s^2^(Fo^2^)+(0.1118P)^2^+2.0681P] where P=(Fo^2^+2Fc^2^)/3'
_refine_ls_weighting_scheme calc
_refine_ls_wR_factor_gt 0.1903
_refine_ls_wR_factor_ref 0.2192
_reflns_number_gt 10427
_reflns_number_total 15449
_reflns_threshold_expression >2sigma(I)
_cod_data_source_file ja105121z_si_002.cif
_cod_data_source_block hydrz
_cod_database_code 4102968

loop_
_symmetry_equiv_pos_as_xyz
'x, y, z'
'-x, -y, -z'

loop_
_atom_site_label
_atom_site_type_symbol
_atom_site_fract_x
_atom_site_fract_y
_atom_site_fract_z
_atom_site_U_iso_or_equiv
_atom_site_adp_type
_atom_site_occupancy
_atom_site_symmetry_multiplicity
_atom_site_calc_flag
_atom_site_refinement_flags
O1 O 0.25668(12) 0.13527(11) 0.38253(12) 0.0272(4) Uani 1 1 d .
O2 O 0.28562(12) -0.10924(11) 0.18778(12) 0.0281(4) Uani 1 1 d .
O3 O 0.58325(14) 0.17945(13) 0.37019(14) 0.0420(5) Uani 1 1 d .
O4 O 0.14247(14) -0.28217(14) -0.06139(13) 0.0382(4) Uani 1 1 d .
H4A H 0.1838 -0.2808 -0.0135 0.057 Uiso 1 1 calc R
O5 O 0.18291(16) 0.11518(14) 0.53821(13) 0.0401(5) Uani 1 1 d .
H5A H 0.2070 0.1306 0.4984 0.060 Uiso 1 1 calc R
O6 O 0.8869(2) 0.41091(18) 0.45122(16) 0.0705(8) Uani 1 1 d .
H6A H 0.8627 0.3686 0.4750 0.106 Uiso 1 1 calc R
O7A O 0.27630(12) -0.27848(12) 0.09864(13) 0.0312(4) Uani 1 1 d .
H7 H 0.2874 -0.2333 0.1431 0.047 Uiso 1 1 calc R
O8 O 0.0868(2) 0.3970(2) 0.4231(3) 0.0900(11) Uani 1 1 d .
H8A H 0.1106 0.4440 0.4704 0.135 Uiso 1 1 calc R
O9 O 0.78584(17) 0.25448(16) 0.51128(15) 0.0491(5) Uani 1 1 d .
H9A H 0.7282 0.2328 0.4688 0.074 Uiso 1 1 calc R
N1 N 0.16615(14) -0.04494(13) 0.27070(13) 0.0216(4) Uani 1 1 d .
N2 N 0.11611(14) -0.13326(13) 0.21696(13) 0.0229(4) Uani 1 1 d .
H2 H 0.1446 -0.1576 0.1836 0.027 Uiso 1 1 calc R
N3 N 0.49094(14) -0.00124(13) 0.23299(12) 0.0202(4) Uani 1 1 d .
N4 N 0.58983(14) 0.05092(14) 0.25553(13) 0.0218(4) Uani 1 1 d .
H4 H 0.6202 0.1058 0.3000 0.026 Uiso 1 1 calc R
N5 N 0.47543(15) 0.24971(14) 0.44168(13) 0.0239(4) Uani 1 1 d .
N6 N 0.42756(14) 0.28922(13) 0.47975(12) 0.0219(4) Uani 1 1 d .
H6 H 0.3593 0.2598 0.4625 0.026 Uiso 1 1 calc R
C1 C 0.26547(16) 0.00754(15) 0.28489(15) 0.0210(4) Uani 1 1 d .
C2 C 0.32838(17) -0.02769(15) 0.24481(15) 0.0209(4) Uani 1 1 d .
C3 C 0.43954(16) 0.03483(15) 0.27481(14) 0.0195(4) Uani 1 1 d .
C4 C 0.48761(17) 0.12864(16) 0.34326(16) 0.0249(5) Uani 1 1 d .
C5 C 0.42196(17) 0.16240(15) 0.38021(15) 0.0214(4) Uani 1 1 d .
C6 C 0.31090(17) 0.10421(15) 0.35077(15) 0.0209(4) Uani 1 1 d .
C7 C 0.01513(16) -0.18904(16) 0.21345(15) 0.0208(4) Uani 1 1 d .
C8 C -0.05190(17) -0.26919(16) 0.13524(15) 0.0230(5) Uani 1 1 d .
C9 C -0.15309(17) -0.32385(16) 0.12864(16) 0.0239(5) Uani 1 1 d .
H9 H -0.1980 -0.3784 0.0764 0.029 Uiso 1 1 calc R
C10 C -0.19051(16) -0.30090(16) 0.19654(15) 0.0214(4) Uani 1 1 d .
C11 C -0.12121(17) -0.22444(16) 0.27536(16) 0.0229(4) Uani 1 1 d .
H11 H -0.1450 -0.2091 0.3230 0.027 Uiso 1 1 calc R
C12 C -0.01798(17) -0.16994(16) 0.28602(15) 0.0222(4) Uani 1 1 d .
C13 C -0.01711(18) -0.29446(17) 0.06316(16) 0.0266(5) Uani 1 1 d .
C14 C 0.00931(18) -0.31822(18) 0.00207(17) 0.0285(5) Uani 1 1 d .
C15 C 0.03879(19) -0.34888(19) -0.07597(17) 0.0312(5) Uani 1 1 d .
C16 C 0.0307(3) -0.4488(2) -0.0882(2) 0.0459(7) Uani 1 1 d .
H16A H 0.0781 -0.4496 -0.0332 0.069 Uiso 1 1 calc R
H16B H 0.0495 -0.4681 -0.1403 0.069 Uiso 1 1 calc R
H16C H -0.0409 -0.4939 -0.0990 0.069 Uiso 1 1 calc R
C17 C -0.0297(2) -0.3425(3) -0.1611(2) 0.0478(7) Uani 1 1 d .
H17A H -0.0243 -0.2771 -0.1501 0.072 Uiso 1 1 calc R
H17B H -0.1022 -0.3886 -0.1765 0.072 Uiso 1 1 calc R
H17C H -0.0068 -0.3576 -0.2117 0.072 Uiso 1 1 calc R
C18 C -0.30224(18) -0.36206(17) 0.18739(16) 0.0253(5) Uani 1 1 d .
C19 C -0.37787(19) -0.3832(2) 0.09255(18) 0.0343(6) Uani 1 1 d .
H19A H -0.3613 -0.4193 0.0470 0.051 Uiso 1 1 calc R
H19B H -0.3717 -0.3225 0.0816 0.051 Uiso 1 1 calc R
H19C H -0.4492 -0.4216 0.0882 0.051 Uiso 1 1 calc R
C20 C -0.3360(2) -0.3129(2) 0.2564(2) 0.0407(7) Uani 1 1 d .
H20A H -0.2897 -0.2999 0.3181 0.061 Uiso 1 1 calc R
H20B H -0.4076 -0.3552 0.2483 0.061 Uiso 1 1 calc R
H20C H -0.3323 -0.2521 0.2470 0.061 Uiso 1 1 calc R
C21 C -0.3090(2) -0.4564(2) 0.2030(2) 0.0446(7) Uani 1 1 d .
H21A H -0.2622 -0.4430 0.2646 0.067 Uiso 1 1 calc R
H21B H -0.2884 -0.4892 0.1586 0.067 Uiso 1 1 calc R
H21C H -0.3806 -0.4977 0.1958 0.067 Uiso 1 1 calc R
C22 C 0.05220(17) -0.10144(17) 0.37361(16) 0.0246(5) Uani 1 1 d .
C23 C 0.10645(18) -0.04987(18) 0.44958(16) 0.0283(5) Uani 1 1 d .
C24 C 0.1765(2) 0.0220(2) 0.54044(17) 0.0339(6) Uani 1 1 d .
C25 C 0.2846(2) 0.0258(2) 0.56229(19) 0.0403(6) Uani 1 1 d .
H25A H 0.3115 0.0423 0.5148 0.060 Uiso 1 1 calc R
H25B H 0.2804 -0.0372 0.5650 0.060 Uiso 1 1 calc R
H25C H 0.3313 0.0748 0.6211 0.060 Uiso 1 1 calc R
C26 C 0.1322(2) -0.0011(2) 0.61219(18) 0.0384(6) Uani 1 1 d .
H26A H 0.0630 -0.0029 0.5960 0.058 Uiso 1 1 calc R
H26B H 0.1780 0.0485 0.6709 0.058 Uiso 1 1 calc R
H26C H 0.1268 -0.0640 0.6165 0.058 Uiso 1 1 calc R
C27 C 0.65107(16) 0.02465(16) 0.21279(14) 0.0191(4) Uani 1 1 d .
C28 C 0.74452(16) 0.10163(15) 0.22333(14) 0.0190(4) Uani 1 1 d .
C29 C 0.80934(17) 0.08431(16) 0.18039(15) 0.0210(4) Uani 1 1 d .
H29 H 0.8718 0.1368 0.1869 0.025 Uiso 1 1 calc R
C30 C 0.78515(17) -0.00756(16) 0.12837(15) 0.0218(4) Uani 1 1 d .
C31 C 0.69422(17) -0.08281(16) 0.12112(15) 0.0214(4) Uani 1 1 d .
H31 H 0.6772 -0.1462 0.0866 0.026 Uiso 1 1 calc R
C32 C 0.62617(16) -0.06914(16) 0.16273(14) 0.0198(4) Uani 1 1 d .
C33 C 0.77170(16) 0.19810(16) 0.27365(15) 0.0215(4) Uani 1 1 d .
C34 C 0.79419(17) 0.27918(17) 0.31344(16) 0.0243(5) Uani 1 1 d .
C35 C 0.8212(2) 0.38060(18) 0.3580(2) 0.0341(6) Uani 1 1 d .
C36 C 0.8816(3) 0.4439(2) 0.3126(3) 0.0539(9) Uani 1 1 d .
H36A H 0.9470 0.4390 0.3202 0.081 Uiso 1 1 calc R
H36B H 0.8967 0.5109 0.3405 0.081 Uiso 1 1 calc R
H36C H 0.8403 0.4231 0.2477 0.081 Uiso 1 1 calc R
C37 C 0.7233(3) 0.3919(2) 0.3545(3) 0.0573(10) Uani 1 1 d .
H37A H 0.6909 0.3571 0.3917 0.086 Uiso 1 1 calc R
H37B H 0.6745 0.3655 0.2915 0.086 Uiso 1 1 calc R
H37C H 0.7411 0.4603 0.3781 0.086 Uiso 1 1 calc R
C38 C 0.8573(2) -0.02027(18) 0.07911(18) 0.0304(5) Uani 1 1 d .
C39 C 0.8274(2) -0.1258(2) 0.0364(2) 0.0416(7) Uani 1 1 d .
H39A H 0.7568 -0.1568 -0.0093 0.062 Uiso 1 1 calc R
H39B H 0.8296 -0.1574 0.0835 0.062 Uiso 1 1 calc R
H39C H 0.8763 -0.1312 0.0072 0.062 Uiso 1 1 calc R
C40 C 0.8505(3) 0.0279(3) 0.0059(3) 0.0614(10) Uani 1 1 d .
H40A H 0.7794 -0.0044 -0.0390 0.092 Uiso 1 1 calc R
H40B H 0.8990 0.0234 -0.0242 0.092 Uiso 1 1 calc R
H40C H 0.8686 0.0958 0.0333 0.092 Uiso 1 1 calc R
C41 C 0.9690(2) 0.0252(2) 0.1485(3) 0.0551(9) Uani 1 1 d .
H41A H 1.0145 0.0121 0.1186 0.083 Uiso 1 1 calc R
H41B H 0.9700 -0.0026 0.1984 0.083 Uiso 1 1 calc R
H41C H 0.9938 0.0949 0.1726 0.083 Uiso 1 1 calc R
C42 C 0.53469(17) -0.15177(16) 0.15186(15) 0.0213(4) Uani 1 1 d .
C43 C 0.45852(18) -0.22383(16) 0.13721(15) 0.0229(5) Uani 1 1 d .
C44 C 0.35911(18) -0.30680(17) 0.11917(18) 0.0291(5) Uani 1 1 d .
C45 C 0.3332(2) -0.3863(2) 0.0347(3) 0.0618(11) Uani 1 1 d .
H45A H 0.3297 -0.3615 -0.0172 0.093 Uiso 1 1 calc R
H45B H 0.2658 -0.4399 0.0224 0.093 Uiso 1 1 calc R
H45C H 0.3872 -0.4089 0.0442 0.093 Uiso 1 1 calc R
C46 C 0.3629(3) -0.3410(3) 0.2015(3) 0.0598(10) Uani 1 1 d .
H46A H 0.3833 -0.2867 0.2551 0.090 Uiso 1 1 calc R
H46B H 0.4137 -0.3673 0.2116 0.090 Uiso 1 1 calc R
H46C H 0.2940 -0.3911 0.1914 0.090 Uiso 1 1 calc R
C47 C 0.48398(17) 0.37891(15) 0.54852(14) 0.0199(4) Uani 1 1 d .
C48 C 0.42683(17) 0.42835(16) 0.56927(15) 0.0215(4) Uani 1 1 d .
C49 C 0.47700(17) 0.51550(16) 0.63955(15) 0.0220(4) Uani 1 1 d .
H49 H 0.4379 0.5486 0.6529 0.026 Uiso 1 1 calc R
C50 C 0.58238(17) 0.55527(15) 0.69056(15) 0.0208(4) Uani 1 1 d .
C51 C 0.63726(17) 0.50539(16) 0.66744(15) 0.0222(4) Uani 1 1 d .
H51 H 0.7100 0.5328 0.7001 0.027 Uiso 1 1 calc R
C52 C 0.59092(17) 0.41780(16) 0.59914(15) 0.0212(4) Uani 1 1 d .
C53 C 0.31660(18) 0.38815(18) 0.52180(16) 0.0277(5) Uani 1 1 d .
C54 C 0.2249(2) 0.3573(2) 0.48726(18) 0.0387(6) Uani 1 1 d .
C55 C 0.1098(2) 0.3208(3) 0.4462(2) 0.0511(8) Uani 1 1 d .
C56 C 0.0613(2) 0.2869(3) 0.5141(2) 0.0630(10) Uani 1 1 d .
H56A H 0.0921 0.3400 0.5712 0.095 Uiso 1 1 calc R
H56B H 0.0744 0.2329 0.5258 0.095 Uiso 1 1 calc R
H56C H -0.0139 0.2661 0.4891 0.095 Uiso 1 1 calc R
C57 C 0.0681(3) 0.2381(3) 0.3605(2) 0.0726(13) Uani 1 1 d .
H57A H 0.0997 0.2603 0.3173 0.109 Uiso 1 1 calc R
H57B H -0.0076 0.2134 0.3335 0.109 Uiso 1 1 calc R
H57C H 0.0849 0.1867 0.3750 0.109 Uiso 1 1 calc R
C58 C 0.63733(18) 0.64647(16) 0.77293(16) 0.0243(5) Uani 1 1 d .
C59 C 0.7326(2) 0.71954(17) 0.76298(18) 0.0322(5) Uani 1 1 d .
H59A H 0.7814 0.6920 0.7597 0.048 Uiso 1 1 calc R
H59B H 0.7666 0.7780 0.8156 0.048 Uiso 1 1 calc R
H59C H 0.7110 0.7356 0.7073 0.048 Uiso 1 1 calc R
C60 C 0.5657(2) 0.69366(19) 0.78434(19) 0.0355(6) Uani 1 1 d .
H60A H 0.5407 0.7093 0.7291 0.053 Uiso 1 1 calc R
H60B H 0.6044 0.7528 0.8364 0.053 Uiso 1 1 calc R
H60C H 0.5063 0.6490 0.7948 0.053 Uiso 1 1 calc R
C61 C 0.6706(2) 0.61806(18) 0.85818(17) 0.0347(6) Uani 1 1 d .
H61A H 0.7203 0.5918 0.8540 0.052 Uiso 1 1 calc R
H61B H 0.6094 0.5692 0.8628 0.052 Uiso 1 1 calc R
H61C H 0.7035 0.6750 0.9122 0.052 Uiso 1 1 calc R
C62 C 0.65343(18) 0.36811(17) 0.59034(16) 0.0263(5) Uani 1 1 d .
C63 C 0.7100(2) 0.33015(19) 0.59477(17) 0.0318(5) Uani 1 1 d .
C64 C 0.7725(2) 0.2752(2) 0.59661(19) 0.0372(6) Uani 1 1 d .
C65 C 0.7157(3) 0.1792(2) 0.6106(3) 0.0517(8) Uani 1 1 d .
H65A H 0.6471 0.1425 0.5620 0.077 Uiso 1 1 calc R
H65B H 0.7071 0.1909 0.6696 0.077 Uiso 1 1 calc R
H65C H 0.7563 0.1424 0.6092 0.077 Uiso 1 1 calc R
C66 C 0.8790(3) 0.3342(3) 0.6698(3) 0.0641(10) Uani 1 1 d .
H66A H 0.9141 0.3946 0.6582 0.096 Uiso 1 1 calc R
H66B H 0.9201 0.2978 0.6696 0.096 Uiso 1 1 calc R
H66C H 0.8718 0.3483 0.7292 0.096 Uiso 1 1 calc R
N71 N 0.4831(4) 0.8454(4) 0.9012(3) 0.0945(14) Uani 1 1 d .
C71 C 0.3737(2) 0.8940(3) 0.9840(2) 0.0486(8) Uani 1 1 d .
H71A H 0.4002 0.8984 1.0481 0.073 Uiso 1 1 calc R
H71B H 0.3003 0.8469 0.9560 0.073 Uiso 1 1 calc R
H71C H 0.3803 0.9572 0.9797 0.073 Uiso 1 1 calc R
C72 C 0.4330(3) 0.8641(3) 0.9372(2) 0.0562(9) Uani 1 1 d .

loop_
_atom_site_aniso_label
_atom_site_aniso_U_11
_atom_site_aniso_U_22
_atom_site_aniso_U_33
_atom_site_aniso_U_23
_atom_site_aniso_U_13
_atom_site_aniso_U_12
O1 0.0215(8) 0.0240(8) 0.0342(9) 0.0010(7) 0.0118(7) 0.0107(7)
O2 0.0198(8) 0.0204(8) 0.0344(9) -0.0047(7) 0.0091(7) 0.0057(6)
O3 0.0219(9) 0.0337(10) 0.0492(12) -0.0143(9) 0.0169(8) 0.0005(7)
O4 0.0275(9) 0.0470(11) 0.0393(10) 0.0141(9) 0.0168(8) 0.0120(8)
O5 0.0492(12) 0.0336(10) 0.0345(10) 0.0061(8) 0.0138(9) 0.0180(9)
O6 0.0737(17) 0.0482(14) 0.0431(13) -0.0070(11) 0.0117(12) -0.0048(12)
O7A 0.0212(8) 0.0240(8) 0.0433(10) -0.0001(7) 0.0078(7) 0.0123(7)
O8 0.0399(14) 0.086(2) 0.133(3) 0.055(2) 0.0000(15) 0.0275(14)
O9 0.0464(12) 0.0560(13) 0.0494(12) 0.0047(10) 0.0219(10) 0.0297(11)
N1 0.0185(9) 0.0204(9) 0.0237(9) 0.0033(7) 0.0060(7) 0.0090(7)
N2 0.0177(9) 0.0202(9) 0.0260(10) 0.0002(8) 0.0064(7) 0.0077(7)
N3 0.0182(9) 0.0224(9) 0.0210(9) 0.0063(7) 0.0081(7) 0.0096(7)
N4 0.0161(9) 0.0251(9) 0.0225(9) 0.0039(8) 0.0085(7) 0.0080(7)
N5 0.0227(9) 0.0219(9) 0.0248(10) 0.0021(8) 0.0112(8) 0.0081(8)
N6 0.0191(9) 0.0196(9) 0.0224(9) 0.0007(7) 0.0084(7) 0.0062(7)
C1 0.0175(10) 0.0198(10) 0.0244(11) 0.0041(9) 0.0071(8) 0.0084(8)
C2 0.0191(10) 0.0200(10) 0.0224(11) 0.0042(8) 0.0080(8) 0.0083(8)
C3 0.0171(10) 0.0198(10) 0.0208(10) 0.0029(8) 0.0079(8) 0.0083(8)
C4 0.0192(11) 0.0233(11) 0.0265(12) 0.0004(9) 0.0094(9) 0.0062(9)
C5 0.0222(11) 0.0184(10) 0.0202(10) 0.0014(8) 0.0085(8) 0.0072(9)
C6 0.0212(10) 0.0197(10) 0.0220(11) 0.0040(8) 0.0096(8) 0.0092(9)
C7 0.0137(10) 0.0219(11) 0.0260(11) 0.0062(9) 0.0061(8) 0.0083(8)
C8 0.0218(11) 0.0223(11) 0.0237(11) 0.0048(9) 0.0070(9) 0.0103(9)
C9 0.0189(10) 0.0201(11) 0.0265(11) 0.0040(9) 0.0038(9) 0.0069(9)
C10 0.0180(10) 0.0201(10) 0.0250(11) 0.0077(9) 0.0049(8) 0.0087(8)
C11 0.0194(10) 0.0248(11) 0.0249(11) 0.0064(9) 0.0079(9) 0.0110(9)
C12 0.0194(10) 0.0218(11) 0.0240(11) 0.0045(9) 0.0056(8) 0.0103(9)
C13 0.0201(11) 0.0248(11) 0.0277(12) 0.0032(9) 0.0054(9) 0.0071(9)
C14 0.0220(11) 0.0301(12) 0.0272(12) 0.0037(10) 0.0076(9) 0.0084(10)
C15 0.0232(12) 0.0390(14) 0.0266(12) 0.0052(10) 0.0098(10) 0.0107(10)
C16 0.0524(18) 0.0396(16) 0.0466(17) 0.0079(13) 0.0283(15) 0.0169(14)
C17 0.0410(16) 0.070(2) 0.0320(15) 0.0119(14) 0.0118(12) 0.0265(15)
C18 0.0200(11) 0.0272(12) 0.0278(12) 0.0095(9) 0.0093(9) 0.0087(9)
C19 0.0180(11) 0.0414(15) 0.0331(13) 0.0098(11) 0.0047(10) 0.0064(10)
C20 0.0234(13) 0.0503(17) 0.0387(15) 0.0030(13) 0.0137(11) 0.0096(12)
C21 0.0354(15) 0.0373(15) 0.064(2) 0.0285(15) 0.0196(14) 0.0118(12)
C22 0.0189(10) 0.0267(12) 0.0275(12) 0.0069(10) 0.0088(9) 0.0099(9)
C23 0.0217(11) 0.0341(13) 0.0260(12) 0.0066(10) 0.0080(9) 0.0107(10)
C24 0.0318(13) 0.0377(14) 0.0251(12) 0.0014(11) 0.0072(10) 0.0140(11)
C25 0.0293(13) 0.0529(17) 0.0306(14) 0.0025(12) 0.0037(11) 0.0198(12)
C26 0.0390(15) 0.0452(16) 0.0283(13) 0.0047(12) 0.0104(11) 0.0202(13)
C27 0.0193(10) 0.0257(11) 0.0180(10) 0.0081(8) 0.0082(8) 0.0143(9)
C28 0.0198(10) 0.0219(10) 0.0197(10) 0.0059(8) 0.0079(8) 0.0133(9)
C29 0.0199(10) 0.0230(11) 0.0242(11) 0.0073(9) 0.0110(9) 0.0118(9)
C30 0.0242(11) 0.0255(11) 0.0227(11) 0.0074(9) 0.0124(9) 0.0157(9)
C31 0.0231(11) 0.0206(10) 0.0243(11) 0.0057(9) 0.0097(9) 0.0134(9)
C32 0.0185(10) 0.0239(11) 0.0193(10) 0.0086(8) 0.0071(8) 0.0105(9)
C33 0.0178(10) 0.0241(11) 0.0248(11) 0.0061(9) 0.0094(8) 0.0109(9)
C34 0.0192(11) 0.0264(12) 0.0306(12) 0.0084(10) 0.0112(9) 0.0122(9)
C35 0.0347(14) 0.0221(12) 0.0485(16) 0.0062(11) 0.0224(12) 0.0127(10)
C36 0.056(2) 0.0339(15) 0.102(3) 0.0308(17) 0.058(2) 0.0267(14)
C37 0.060(2) 0.0342(15) 0.115(3) 0.0310(18) 0.066(2) 0.0322(15)
C38 0.0317(13) 0.0278(12) 0.0411(14) 0.0074(11) 0.0247(11) 0.0166(10)
C39 0.0466(17) 0.0343(14) 0.0542(18) 0.0053(13) 0.0322(14) 0.0229(13)
C40 0.101(3) 0.066(2) 0.071(2) 0.0408(19) 0.070(2) 0.057(2)
C41 0.0270(15) 0.0546(19) 0.073(2) -0.0088(17) 0.0225(14) 0.0170(13)
C42 0.0215(11) 0.0247(11) 0.0220(11) 0.0079(9) 0.0082(8) 0.0141(9)
C43 0.0250(11) 0.0230(11) 0.0257(11) 0.0071(9) 0.0103(9) 0.0151(9)
C44 0.0228(11) 0.0202(11) 0.0467(15) 0.0075(10) 0.0143(10) 0.0120(9)
C45 0.0296(15) 0.0359(16) 0.092(3) -0.0249(17) 0.0119(16) 0.0134(13)
C46 0.0408(17) 0.064(2) 0.095(3) 0.057(2) 0.0328(18) 0.0242(16)
C47 0.0224(10) 0.0172(10) 0.0191(10) 0.0030(8) 0.0079(8) 0.0085(8)
C48 0.0193(10) 0.0239(11) 0.0210(10) 0.0052(9) 0.0077(8) 0.0096(9)
C49 0.0232(11) 0.0228(11) 0.0245(11) 0.0060(9) 0.0103(9) 0.0142(9)
C50 0.0222(10) 0.0187(10) 0.0215(10) 0.0055(8) 0.0077(8) 0.0095(9)
C51 0.0187(10) 0.0225(11) 0.0252(11) 0.0062(9) 0.0061(8) 0.0108(9)
C52 0.0225(11) 0.0222(11) 0.0239(11) 0.0074(9) 0.0109(9) 0.0132(9)
C53 0.0239(12) 0.0336(13) 0.0241(11) 0.0029(10) 0.0091(9) 0.0139(10)
C54 0.0256(13) 0.0543(18) 0.0290(13) 0.0084(12) 0.0080(10) 0.0137(12)
C55 0.0243(14) 0.073(2) 0.0463(18) 0.0225(16) 0.0050(12) 0.0153(14)
C56 0.0284(16) 0.097(3) 0.0493(19) 0.0141(19) 0.0161(14) 0.0155(17)
C57 0.0289(16) 0.114(3) 0.0279(16) 0.0072(18) -0.0003(12) -0.0028(18)
C58 0.0288(12) 0.0170(10) 0.0236(11) 0.0029(9) 0.0083(9) 0.0090(9)
C59 0.0331(13) 0.0214(11) 0.0347(13) 0.0052(10) 0.0106(11) 0.0072(10)
C60 0.0424(15) 0.0256(12) 0.0387(14) 0.0018(11) 0.0172(12) 0.0173(11)
C61 0.0456(15) 0.0244(12) 0.0232(12) 0.0022(10) 0.0075(11) 0.0102(11)
C62 0.0265(12) 0.0260(12) 0.0246(11) 0.0022(9) 0.0064(9) 0.0143(10)
C63 0.0319(13) 0.0371(14) 0.0286(13) 0.0053(11) 0.0085(10) 0.0213(11)
C64 0.0364(14) 0.0464(16) 0.0353(14) 0.0086(12) 0.0107(11) 0.0284(13)
C65 0.064(2) 0.0514(19) 0.063(2) 0.0261(16) 0.0295(17) 0.0409(17)
C66 0.0415(18) 0.059(2) 0.074(2) 0.0067(18) -0.0069(16) 0.0290(16)
N71 0.119(4) 0.125(4) 0.065(2) 0.020(2) 0.028(2) 0.088(3)
C71 0.0376(16) 0.062(2) 0.0485(18) 0.0324(16) 0.0103(13) 0.0205(15)
C72 0.060(2) 0.056(2) 0.0457(19) 0.0180(16) 0.0033(16) 0.0285(18)

loop_
_atom_type_symbol
_atom_type_description
_atom_type_scat_dispersion_real
_atom_type_scat_dispersion_imag
_atom_type_scat_source
C C 0.0015 0.0009 'International Tables Vol C Tables 4.2.6.8 and 6.1.1.4'
H H 0.0000 0.0000 'International Tables Vol C Tables 4.2.6.8 and 6.1.1.4'
N N 0.0030 0.0019 'International Tables Vol C Tables 4.2.6.8 and 6.1.1.4'
O O 0.0056 0.0036 'International Tables Vol C Tables 4.2.6.8 and 6.1.1.4'

loop_
_geom_angle_atom_site_label_1
_geom_angle_atom_site_label_2
_geom_angle_atom_site_label_3
_geom_angle
C15 O4 H4A 109.5
C24 O5 H5A 109.5
C35 O6 H6A 109.5
C44 O7A H7 109.5
C55 O8 H8A 109.5
C64 O9 H9A 109.5
N2 N1 C1 121.02(18)
N1 N2 C7 118.30(18)
N1 N2 H2 120.8
C7 N2 H2 120.8
N4 N3 C3 117.79(18)
N3 N4 C27 123.48(18)
N3 N4 H4 118.3
C27 N4 H4 118.3
N6 N5 C5 119.93(19)
N5 N6 C47 120.37(18)
N5 N6 H6 119.8
C47 N6 H6 119.8
N1 C1 C2 124.40(19)
N1 C1 C6 113.67(18)
C2 C1 C6 121.79(18)
O2 C2 C3 122.71(19)
O2 C2 C1 119.23(19)
C3 C2 C1 118.06(18)
N3 C3 C4 124.17(19)
N3 C3 C2 114.42(18)
C4 C3 C2 121.39(18)
O3 C4 C3 120.3(2)
O3 C4 C5 120.6(2)
C3 C4 C5 119.02(19)
N5 C5 C6 125.36(19)
N5 C5 C4 112.99(19)
C6 C5 C4 121.65(19)
O1 C6 C5 120.29(19)
O1 C6 C1 121.73(19)
C5 C6 C1 117.96(18)
C12 C7 N2 122.22(19)
C12 C7 C8 120.0(2)
N2 C7 C8 117.7(2)
C9 C8 C7 119.0(2)
C9 C8 C13 120.0(2)
C7 C8 C13 121.0(2)
C8 C9 C10 121.8(2)
C8 C9 H9 119.1
C10 C9 H9 119.1
C9 C10 C11 118.1(2)
C9 C10 C18 120.7(2)
C11 C10 C18 121.1(2)
C12 C11 C10 121.8(2)
C12 C11 H11 119.1
C10 C11 H11 119.1
C11 C12 C7 118.9(2)
C11 C12 C22 118.4(2)
C7 C12 C22 122.5(2)
C14 C13 C8 178.0(3)
C13 C14 C15 178.2(3)
O4 C15 C14 109.7(2)
O4 C15 C16 110.3(2)
C14 C15 C16 110.6(2)
O4 C15 C17 105.2(2)
C14 C15 C17 109.2(2)
C16 C15 C17 111.7(2)
C15 C16 H16A 109.5
C15 C16 H16B 109.5
H16A C16 H16B 109.5
C15 C16 H16C 109.5
H16A C16 H16C 109.5
H16B C16 H16C 109.5
C15 C17 H17A 109.5
C15 C17 H17B 109.5
H17A C17 H17B 109.5
C15 C17 H17C 109.5
H17A C17 H17C 109.5
H17B C17 H17C 109.5
C21 C18 C19 109.4(2)
C21 C18 C10 107.97(19)
C19 C18 C10 110.59(19)
C21 C18 C20 108.6(2)
C19 C18 C20 107.7(2)
C10 C18 C20 112.6(2)
C18 C19 H19A 109.5
C18 C19 H19B 109.5
H19A C19 H19B 109.5
C18 C19 H19C 109.5
H19A C19 H19C 109.5
H19B C19 H19C 109.5
C18 C20 H20A 109.5
C18 C20 H20B 109.5
H20A C20 H20B 109.5
C18 C20 H20C 109.5
H20A C20 H20C 109.5
H20B C20 H20C 109.5
C18 C21 H21A 109.5
C18 C21 H21B 109.5
H21A C21 H21B 109.5
C18 C21 H21C 109.5
H21A C21 H21C 109.5
H21B C21 H21C 109.5
C23 C22 C12 174.6(3)
C22 C23 C24 174.6(3)
O5 C24 C23 108.6(2)
O5 C24 C26 106.5(2)
C23 C24 C26 110.8(2)
O5 C24 C25 109.5(2)
C23 C24 C25 109.5(2)
C26 C24 C25 111.8(2)
C24 C25 H25A 109.5
C24 C25 H25B 109.5
H25A C25 H25B 109.5
C24 C25 H25C 109.5
H25A C25 H25C 109.5
H25B C25 H25C 109.5
C24 C26 H26A 109.5
C24 C26 H26B 109.5
H26A C26 H26B 109.5
C24 C26 H26C 109.5
H26A C26 H26C 109.5
H26B C26 H26C 109.5
N4 C27 C32 125.55(19)
N4 C27 C28 114.60(18)
C32 C27 C28 119.85(18)
C29 C28 C27 119.44(19)
C29 C28 C33 119.42(19)
C27 C28 C33 121.07(18)
C30 C29 C28 121.8(2)
C30 C29 H29 119.1
C28 C29 H29 119.1
C31 C30 C29 117.75(19)
C31 C30 C38 123.3(2)
C29 C30 C38 118.9(2)
C30 C31 C32 122.6(2)
C30 C31 H31 118.7
C32 C31 H31 118.7
C27 C32 C31 118.45(19)
C27 C32 C42 123.26(19)
C31 C32 C42 118.3(2)
C34 C33 C28 178.2(2)
C33 C34 C35 176.9(3)
O6 C35 C34 110.3(2)
O6 C35 C36 107.1(3)
C34 C35 C36 109.6(2)
O6 C35 C37 108.5(3)
C34 C35 C37 110.0(2)
C36 C35 C37 111.4(3)
C35 C36 H36A 109.5
C35 C36 H36B 109.5
H36A C36 H36B 109.5
C35 C36 H36C 109.5
H36A C36 H36C 109.5
H36B C36 H36C 109.5
C35 C37 H37A 109.5
C35 C37 H37B 109.5
H37A C37 H37B 109.5
C35 C37 H37C 109.5
H37A C37 H37C 109.5
H37B C37 H37C 109.5
C40 C38 C39 109.5(2)
C40 C38 C30 108.4(2)
C39 C38 C30 111.6(2)
C40 C38 C41 111.1(3)
C39 C38 C41 107.2(2)
C30 C38 C41 109.0(2)
C38 C39 H39A 109.5
C38 C39 H39B 109.5
H39A C39 H39B 109.5
C38 C39 H39C 109.5
H39A C39 H39C 109.5
H39B C39 H39C 109.5
C38 C40 H40A 109.5
C38 C40 H40B 109.5
H40A C40 H40B 109.5
C38 C40 H40C 109.5
H40A C40 H40C 109.5
H40B C40 H40C 109.5
C38 C41 H41A 109.5
C38 C41 H41B 109.5
H41A C41 H41B 109.5
C38 C41 H41C 109.5
H41A C41 H41C 109.5
H41B C41 H41C 109.5
C43 C42 C32 175.4(2)
C42 C43 C44 174.4(2)
O7A C44 C43 109.24(18)
O7A C44 C46 109.2(2)
C43 C44 C46 110.3(2)
O7A C44 C45 105.3(2)
C43 C44 C45 110.5(2)
C46 C44 C45 112.2(3)
C44 C45 H45A 109.5
C44 C45 H45B 109.5
H45A C45 H45B 109.5
C44 C45 H45C 109.5
H45A C45 H45C 109.5
H45B C45 H45C 109.5
C44 C46 H46A 109.5
C44 C46 H46B 109.5
H46A C46 H46B 109.5
C44 C46 H46C 109.5
H46A C46 H46C 109.5
H46B C46 H46C 109.5
C48 C47 C52 119.61(19)
C48 C47 N6 116.56(19)
C52 C47 N6 123.74(19)
C49 C48 C47 119.6(2)
C49 C48 C53 119.5(2)
C47 C48 C53 120.9(2)
C50 C49 C48 121.9(2)
C50 C49 H49 119.0
C48 C49 H49 119.0
C49 C50 C51 117.2(2)
C49 C50 C58 122.86(19)
C51 C50 C58 119.8(2)
C52 C51 C50 123.2(2)
C52 C51 H51 118.4
C50 C51 H51 118.4
C51 C52 C47 118.46(19)
C51 C52 C62 117.4(2)
C47 C52 C62 123.9(2)
C54 C53 C48 176.0(3)
C53 C54 C55 178.3(3)
O8 C55 C54 109.1(3)
O8 C55 C57 108.6(3)
C54 C55 C57 109.1(3)
O8 C55 C56 111.1(3)
C54 C55 C56 108.9(3)
C57 C55 C56 109.9(3)
C55 C56 H56A 109.5
C55 C56 H56B 109.5
H56A C56 H56B 109.5
C55 C56 H56C 109.5
H56A C56 H56C 109.5
H56B C56 H56C 109.5
C55 C57 H57A 109.5
C55 C57 H57B 109.5
H57A C57 H57B 109.5
C55 C57 H57C 109.5
H57A C57 H57C 109.5
H57B C57 H57C 109.5
C59 C58 C50 110.11(19)
C59 C58 C60 108.4(2)
C50 C58 C60 112.0(2)
C59 C58 C61 109.9(2)
C50 C58 C61 108.01(18)
C60 C58 C61 108.3(2)
C58 C59 H59A 109.5
C58 C59 H59B 109.5
H59A C59 H59B 109.5
C58 C59 H59C 109.5
H59A C59 H59C 109.5
H59B C59 H59C 109.5
C58 C60 H60A 109.5
C58 C60 H60B 109.5
H60A C60 H60B 109.5
C58 C60 H60C 109.5
H60A C60 H60C 109.5
H60B C60 H60C 109.5
C58 C61 H61A 109.5
C58 C61 H61B 109.5
H61A C61 H61B 109.5
C58 C61 H61C 109.5
H61A C61 H61C 109.5
H61B C61 H61C 109.5
C63 C62 C52 171.7(3)
C62 C63 C64 175.2(3)
O9 C64 C63 109.6(2)
O9 C64 C66 108.0(3)
C63 C64 C66 110.1(2)
O9 C64 C65 107.4(2)
C63 C64 C65 110.2(2)
C66 C64 C65 111.4(3)
C64 C65 H65A 109.5
C64 C65 H65B 109.5
H65A C65 H65B 109.5
C64 C65 H65C 109.5
H65A C65 H65C 109.5
H65B C65 H65C 109.5
C64 C66 H66A 109.5
C64 C66 H66B 109.5
H66A C66 H66B 109.5
C64 C66 H66C 109.5
H66A C66 H66C 109.5
H66B C66 H66C 109.5
C72 C71 H71A 109.5
C72 C71 H71B 109.5
H71A C71 H71B 109.5
C72 C71 H71C 109.5
H71A C71 H71C 109.5
H71B C71 H71C 109.5
N71 C72 C71 176.4(5)

loop_
_geom_bond_atom_site_label_1
_geom_bond_atom_site_label_2
_geom_bond_distance
O1 C6 1.248(3)
O2 C2 1.244(3)
O3 C4 1.245(3)
O4 C15 1.430(3)
O4 H4A 0.8400
O5 C24 1.443(3)
O5 H5A 0.8400
O6 C35 1.430(4)
O6 H6A 0.8400
O7A C44 1.437(3)
O7A H7 0.8400
O8 C55 1.449(4)
O8 H8A 0.8400
O9 C64 1.429(3)
O9 H9A 0.8400
N1 N2 1.298(3)
N1 C1 1.326(3)
N2 C7 1.407(3)
N2 H2 0.8800
N3 N4 1.295(2)
N3 C3 1.341(3)
N4 C27 1.401(3)
N4 H4 0.8800
N5 N6 1.295(3)
N5 C5 1.332(3)
N6 C47 1.406(3)
N6 H6 0.8800
C1 C2 1.468(3)
C1 C6 1.470(3)
C2 C3 1.458(3)
C3 C4 1.451(3)
C4 C5 1.466(3)
C5 C6 1.446(3)
C7 C12 1.401(3)
C7 C8 1.410(3)
C8 C9 1.389(3)
C8 C13 1.433(3)
C9 C10 1.393(3)
C9 H9 0.9500
C10 C11 1.395(3)
C10 C18 1.527(3)
C11 C12 1.394(3)
C11 H11 0.9500
C12 C22 1.437(3)
C13 C14 1.194(3)
C14 C15 1.486(3)
C15 C16 1.504(4)
C15 C17 1.521(4)
C16 H16A 0.9800
C16 H16B 0.9800
C16 H16C 0.9800
C17 H17A 0.9800
C17 H17B 0.9800
C17 H17C 0.9800
C18 C21 1.522(4)
C18 C19 1.527(3)
C18 C20 1.527(4)
C19 H19A 0.9800
C19 H19B 0.9800
C19 H19C 0.9800
C20 H20A 0.9800
C20 H20B 0.9800
C20 H20C 0.9800
C21 H21A 0.9800
C21 H21B 0.9800
C21 H21C 0.9800
C22 C23 1.196(3)
C23 C24 1.488(3)
C24 C26 1.503(4)
C24 C25 1.524(4)
C25 H25A 0.9800
C25 H25B 0.9800
C25 H25C 0.9800
C26 H26A 0.9800
C26 H26B 0.9800
C26 H26C 0.9800
C27 C32 1.401(3)
C27 C28 1.405(3)
C28 C29 1.393(3)
C28 C33 1.430(3)
C29 C30 1.389(3)
C29 H29 0.9500
C30 C31 1.385(3)
C30 C38 1.532(3)
C31 C32 1.403(3)
C31 H31 0.9500
C32 C42 1.431(3)
C33 C34 1.192(3)
C34 C35 1.475(3)
C35 C36 1.507(4)
C35 C37 1.515(4)
C36 H36A 0.9800
C36 H36B 0.9800
C36 H36C 0.9800
C37 H37A 0.9800
C37 H37B 0.9800
C37 H37C 0.9800
C38 C40 1.513(4)
C38 C39 1.516(4)
C38 C41 1.537(4)
C39 H39A 0.9800
C39 H39B 0.9800
C39 H39C 0.9800
C40 H40A 0.9800
C40 H40B 0.9800
C40 H40C 0.9800
C41 H41A 0.9800
C41 H41B 0.9800
C41 H41C 0.9800
C42 C43 1.196(3)
C43 C44 1.474(3)
C44 C46 1.512(4)
C44 C45 1.515(4)
C45 H45A 0.9800
C45 H45B 0.9800
C45 H45C 0.9800
C46 H46A 0.9800
C46 H46B 0.9800
C46 H46C 0.9800
C47 C48 1.405(3)
C47 C52 1.406(3)
C48 C49 1.393(3)
C48 C53 1.435(3)
C49 C50 1.387(3)
C49 H49 0.9500
C50 C51 1.393(3)
C50 C58 1.530(3)
C51 C52 1.386(3)
C51 H51 0.9500
C52 C62 1.434(3)
C53 C54 1.188(4)
C54 C55 1.491(4)
C55 C57 1.504(5)
C55 C56 1.525(5)
C56 H56A 0.9800
C56 H56B 0.9800
C56 H56C 0.9800
C57 H57A 0.9800
C57 H57B 0.9800
C57 H57C 0.9800
C58 C59 1.524(3)
C58 C60 1.533(3)
C58 C61 1.534(3)
C59 H59A 0.9800
C59 H59B 0.9800
C59 H59C 0.9800
C60 H60A 0.9800
C60 H60B 0.9800
C60 H60C 0.9800
C61 H61A 0.9800
C61 H61B 0.9800
C61 H61C 0.9800
C62 C63 1.194(3)
C63 C64 1.483(3)
C64 C66 1.510(4)
C64 C65 1.524(5)
C65 H65A 0.9800
C65 H65B 0.9800
C65 H65C 0.9800
C66 H66A 0.9800
C66 H66B 0.9800
C66 H66C 0.9800
N71 C72 1.137(5)
C71 C72 1.443(5)
C71 H71A 0.9800
C71 H71B 0.9800
C71 H71C 0.9800

loop_
_geom_hbond_atom_site_label_D
_geom_hbond_atom_site_label_H
_geom_hbond_atom_site_label_A
_geom_hbond_distance_DH
_geom_hbond_distance_HA
_geom_hbond_distance_DA
_geom_hbond_angle_DHA
_geom_hbond_site_symmetry_A
O4 H4A O7 0.84 1.94 2.783(3) 178.3 .
O5 H5A O1 0.84 2.17 2.998(3) 166.9 .
O9 H9A O3 0.84 2.06 2.896(3) 176.8 .
O6 H6A O9 0.84 2.02 2.851(4) 170.4 .
O8 H8A O6 0.84 2.38 3.133(4) 150.1 2_666
N2 H2 O2 0.88 1.92 2.580(2) 130.5 .
N4 H4 O3 0.88 1.79 2.519(3) 138.2 .
N6 H6 O1 0.88 1.91 2.592(2) 133.1 .

loop_
_geom_torsion_atom_site_label_1
_geom_torsion_atom_site_label_2
_geom_torsion_atom_site_label_3
_geom_torsion_atom_site_label_4
_geom_torsion
C1 N1 N2 C7 172.2(2)
C3 N3 N4 C27 -175.5(2)
C5 N5 N6 C47 176.3(2)
N2 N1 C1 C2 -1.6(3)
N2 N1 C1 C6 -177.36(19)
N1 C1 C2 O2 6.2(3)
C6 C1 C2 O2 -178.3(2)
N1 C1 C2 C3 -173.1(2)
C6 C1 C2 C3 2.3(3)
N4 N3 C3 C4 0.3(3)
N4 N3 C3 C2 179.24(19)
O2 C2 C3 N3 2.7(3)
C1 C2 C3 N3 -178.01(19)
O2 C2 C3 C4 -178.4(2)
C1 C2 C3 C4 0.9(3)
N3 C3 C4 O3 -3.7(4)
C2 C3 C4 O3 177.5(2)
N3 C3 C4 C5 176.5(2)
C2 C3 C4 C5 -2.4(3)
N6 N5 C5 C6 -0.5(4)
N6 N5 C5 C4 179.5(2)
O3 C4 C5 N5 0.7(3)
C3 C4 C5 N5 -179.4(2)
O3 C4 C5 C6 -179.3(2)
C3 C4 C5 C6 0.6(3)
N5 C5 C6 O1 0.9(4)
C4 C5 C6 O1 -179.1(2)
N5 C5 C6 C1 -177.5(2)
C4 C5 C6 C1 2.5(3)
N1 C1 C6 O1 -6.5(3)
C2 C1 C6 O1 177.6(2)
N1 C1 C6 C5 171.9(2)
C2 C1 C6 C5 -4.0(3)
N1 N2 C7 C12 -25.3(3)
N1 N2 C7 C8 157.7(2)
C12 C7 C8 C9 4.9(3)
N2 C7 C8 C9 -178.0(2)
C12 C7 C8 C13 -175.2(2)
N2 C7 C8 C13 1.8(3)
C7 C8 C9 C10 0.9(3)
C13 C8 C9 C10 -179.0(2)
C8 C9 C10 C11 -4.2(3)
C8 C9 C10 C18 179.8(2)
C9 C10 C11 C12 1.8(3)
C18 C10 C11 C12 177.8(2)
C10 C11 C12 C7 3.8(3)
C10 C11 C12 C22 -171.4(2)
N2 C7 C12 C11 175.9(2)
C8 C7 C12 C11 -7.2(3)
N2 C7 C12 C22 -9.1(3)
C8 C7 C12 C22 167.8(2)
C9 C10 C18 C21 73.6(3)
C11 C10 C18 C21 -102.2(3)
C9 C10 C18 C19 -46.1(3)
C11 C10 C18 C19 138.1(2)
C9 C10 C18 C20 -166.6(2)
C11 C10 C18 C20 17.6(3)
N3 N4 C27 C32 -21.1(3)
N3 N4 C27 C28 159.0(2)
N4 C27 C28 C29 -177.29(19)
C32 C27 C28 C29 2.8(3)
N4 C27 C28 C33 -0.4(3)
C32 C27 C28 C33 179.7(2)
C27 C28 C29 C30 -1.1(3)
C33 C28 C29 C30 -178.0(2)
C28 C29 C30 C31 -0.8(3)
C28 C29 C30 C38 176.8(2)
C29 C30 C31 C32 1.0(3)
C38 C30 C31 C32 -176.5(2)
N4 C27 C32 C31 177.5(2)
C28 C27 C32 C31 -2.6(3)
N4 C27 C32 C42 -2.4(3)
C28 C27 C32 C42 177.5(2)
C30 C31 C32 C27 0.6(3)
C30 C31 C32 C42 -179.4(2)
C31 C30 C38 C40 110.5(3)
C29 C30 C38 C40 -67.0(3)
C31 C30 C38 C39 -10.2(3)
C29 C30 C38 C39 172.4(2)
C31 C30 C38 C41 -128.4(3)
C29 C30 C38 C41 54.1(3)
N5 N6 C47 C48 163.7(2)
N5 N6 C47 C52 -19.6(3)
C52 C47 C48 C49 0.2(3)
N6 C47 C48 C49 177.1(2)
C52 C47 C48 C53 -176.9(2)
N6 C47 C48 C53 -0.1(3)
C47 C48 C49 C50 -0.3(3)
C53 C48 C49 C50 176.8(2)
C48 C49 C50 C51 1.3(3)
C48 C49 C50 C58 -174.8(2)
C49 C50 C51 C52 -2.4(3)
C58 C50 C51 C52 173.9(2)
C50 C51 C52 C47 2.3(3)
C50 C51 C52 C62 -171.9(2)
C48 C47 C52 C51 -1.2(3)
N6 C47 C52 C51 -177.7(2)
C48 C47 C52 C62 172.7(2)
N6 C47 C52 C62 -3.9(4)
C49 C50 C58 C59 -127.6(2)
C51 C50 C58 C59 56.3(3)
C49 C50 C58 C60 -6.8(3)
C51 C50 C58 C60 177.1(2)
C49 C50 C58 C61 112.4(3)
C51 C50 C58 C61 -63.7(3)

loop_
_cod_related_entry_id
_cod_related_entry_database
_cod_related_entry_code
1 ChemSpider 30660133
